data_4500701
loop_
_publ_author_name
'Alsobrook, Andrea N.'
'Alekseev, Evgeny V.'
'Depmeier, Wulf'
'Albrecht-Schmitt, Thomas E.'

_publ_section_title
;
 Incorporation of Mn(II) and Fe(II) into Uranyl Carboxyphosphonates
;
_journal_issue 6
_journal_name_full 'Crystal Growth &amp; Design'
_journal_page_first 2358
_journal_paper_doi 10.1021/cg200127a
_journal_volume 11
_journal_year 2011
_chemical_formula_moiety 'C4 H4 Fe O26 P2 U2'
_chemical_formula_sum 'C4 H4 Fe O26 P2 U2'
_chemical_formula_weight 1061.92
_chemical_name_systematic
; 
 ? 
;
_space_group_IT_number 2
_symmetry_cell_setting triclinic
_symmetry_space_group_name_Hall '-P 1'
_symmetry_space_group_name_H-M 'P -1'
_atom_sites_solution_hydrogens geom
_atom_sites_solution_primary direct
_atom_sites_solution_secondary difmap
_audit_creation_method SHELXL-97
_cell_angle_alpha 80.960(1)
_cell_angle_beta 74.050(1)
_cell_angle_gamma 89.850(1)
_cell_formula_units_Z 1
_cell_length_a 7.0208(3)
_cell_length_b 8.2937(3)
_cell_length_c 11.0388(5)
_cell_measurement_reflns_used 2753
_cell_measurement_temperature 100(2)
_cell_measurement_theta_max 27.47
_cell_measurement_theta_min 1.94
_cell_volume 609.79(4)
_computing_cell_refinement 'SMART, SAINT'
_computing_data_collection SMART
_computing_data_reduction SAINT
_computing_molecular_graphics 'SHELXL-97 (Sheldrick, 1997)'
_computing_publication_material 'SHELXL-97 (Sheldrick, 2000)'
_computing_structure_refinement 'SHELXL-97 (Sheldrick, 1997)'
_computing_structure_solution 'SHELXS-97 (Sheldrick, 1990)'
_diffrn_ambient_temperature 100(2)
_diffrn_detector_area_resol_mean 0
_diffrn_measured_fraction_theta_full 0.986
_diffrn_measured_fraction_theta_max 0.986
_diffrn_measurement_device_type 'BRUKER APEX'
_diffrn_measurement_method '0.3 wide /w exposure'
_diffrn_radiation_monochromator graphite
_diffrn_radiation_source 'fine-focus sealed tube'
_diffrn_radiation_type MoK\a
_diffrn_radiation_wavelength 0.71073
_diffrn_reflns_av_R_equivalents 0.0191
_diffrn_reflns_av_sigmaI/netI 0.0207
_diffrn_reflns_limit_h_max 9
_diffrn_reflns_limit_h_min -9
_diffrn_reflns_limit_k_max 10
_diffrn_reflns_limit_k_min -10
_diffrn_reflns_limit_l_max 14
_diffrn_reflns_limit_l_min -14
_diffrn_reflns_number 7196
_diffrn_reflns_theta_full 27.47
_diffrn_reflns_theta_max 27.47
_diffrn_reflns_theta_min 1.94
_diffrn_standards_decay_% 0
_diffrn_standards_interval_count nm
_diffrn_standards_interval_time nm
_diffrn_standards_number nm
_exptl_absorpt_coefficient_mu 14.071
_exptl_absorpt_correction_T_max 0.692
_exptl_absorpt_correction_T_min 0.370
_exptl_absorpt_correction_type numerical
_exptl_absorpt_process_details SHELXPREP
_exptl_crystal_colour yellow
_exptl_crystal_density_diffrn 2.892
_exptl_crystal_density_meas ?
_exptl_crystal_density_method 'not measured'
_exptl_crystal_description tablet
_exptl_crystal_F_000 476
_exptl_crystal_size_max 0.15729
_exptl_crystal_size_mid 0.06117
_exptl_crystal_size_min 0.02616
_refine_diff_density_max 3.423
_refine_diff_density_min -1.285
_refine_diff_density_rms 0.165
_refine_ls_extinction_method none
_refine_ls_goodness_of_fit_ref 1.057
_refine_ls_hydrogen_treatment constr
_refine_ls_matrix_type full
_refine_ls_number_parameters 150
_refine_ls_number_reflns 2753
_refine_ls_number_restraints 0
_refine_ls_restrained_S_all 1.057
_refine_ls_R_factor_all 0.0198
_refine_ls_R_factor_gt 0.0195
_refine_ls_shift/su_max 0.001
_refine_ls_shift/su_mean 0.000
_refine_ls_structure_factor_coef Fsqd
_refine_ls_weighting_details 'calc w=1/[\s^2^(Fo^2^)+(0.0238P)^2^+3.4129P] where P=(Fo^2^+2Fc^2^)/3'
_refine_ls_weighting_scheme calc
_refine_ls_wR_factor_gt 0.0495
_refine_ls_wR_factor_ref 0.0497
_reflns_number_gt 2712
_reflns_number_total 2753
_reflns_threshold_expression >2sigma(I)
_cod_data_source_file cg200127a_si_001.cif
_cod_data_source_block p-1
_cod_depositor_comments
;
The following automatic conversions were performed:

'_exptl_crystal_density_meas' value 'nm' was changed to '?' - the
value is perceived as not measured.

Automatic conversion script
Id: cif_fix_values 3008 2015-01-20 13:52:24Z robertas 
;
_cod_original_cell_volume 609.80(4)
_cod_database_code 4500701

loop_
_symmetry_equiv_pos_as_xyz
'x, y, z'
'-x, -y, -z'

loop_
_atom_site_label
_atom_site_type_symbol
_atom_site_fract_x
_atom_site_fract_y
_atom_site_fract_z
_atom_site_U_iso_or_equiv
_atom_site_adp_type
_atom_site_occupancy
_atom_site_symmetry_multiplicity
_atom_site_calc_flag
_atom_site_refinement_flags
U1 U 0.309865(18) -0.292793(15) 0.852021(12) 0.00689(6) Uani 1 1 d .
Fe1 Fe 0.0000 0.5000 0.5000 0.01393(17) Uani 1 2 d S
P1 P 0.21937(14) -0.66513(11) 1.06825(9) 0.00671(18) Uani 1 1 d .
O1 O 0.3099(4) -0.5704(3) 0.9340(3) 0.0088(5) Uani 1 1 d .
O2 O 0.0148(4) -0.6066(3) 1.1328(3) 0.0090(5) Uani 1 1 d .
O3 O 0.3578(4) -0.6648(3) 1.1542(3) 0.0092(5) Uani 1 1 d .
O4 O 0.1350(4) -1.0652(4) 1.2467(3) 0.0156(6) Uani 1 1 d .
O5 O -0.1252(4) -0.9350(4) 1.2117(3) 0.0132(6) Uani 1 1 d .
O6 O 0.2411(4) -0.2519(4) 1.0111(3) 0.0120(6) Uani 1 1 d .
O7 O 0.3767(4) -0.3356(4) 0.6931(3) 0.0118(6) Uani 1 1 d .
O8 O 0.2732(6) 0.6196(6) 0.4733(4) 0.0402(11) Uani 1 1 d .
O9 O -0.1416(5) 0.6977(5) 0.5837(3) 0.0257(8) Uani 1 1 d .
O10 O 0.0101(5) 0.3858(4) 0.6897(3) 0.0162(6) Uani 1 1 d .
O11 O 0.4933(4) -0.0291(4) 0.7825(3) 0.0172(6) Uani 1 1 d .
C1 C 0.1836(6) -0.8745(5) 1.0511(4) 0.0106(7) Uani 1 1 d .
H1A H 0.1157 -0.8793 0.9841 0.013 Uiso 1 1 calc R
H1B H 0.3135 -0.9250 1.0256 0.013 Uiso 1 1 calc R
C2 C 0.0584(6) -0.9671(5) 1.1786(4) 0.0109(7) Uani 1 1 d .
O1W O -0.2758(9) 0.9833(7) 0.4786(6) 0.0583(14) Uiso 1 1 d .
O2W O 0.6061(5) 0.7173(4) 0.2799(3) 0.0167(6) Uiso 1 1 d .

loop_
_atom_site_aniso_label
_atom_site_aniso_U_11
_atom_site_aniso_U_22
_atom_site_aniso_U_33
_atom_site_aniso_U_23
_atom_site_aniso_U_13
_atom_site_aniso_U_12
U1 0.00629(8) 0.00603(8) 0.00783(8) 0.00028(5) -0.00186(5) -0.00066(5)
Fe1 0.0114(4) 0.0204(4) 0.0091(4) -0.0011(3) -0.0019(3) -0.0021(3)
P1 0.0061(4) 0.0055(4) 0.0078(4) 0.0000(3) -0.0015(3) -0.0005(3)
O1 0.0091(13) 0.0073(12) 0.0084(13) 0.0011(10) -0.0008(10) -0.0006(10)
O2 0.0067(12) 0.0095(12) 0.0103(13) -0.0010(10) -0.0018(10) 0.0002(10)
O3 0.0078(12) 0.0102(13) 0.0087(13) 0.0012(10) -0.0022(10) -0.0001(10)
O4 0.0131(14) 0.0122(14) 0.0198(16) 0.0033(12) -0.0050(12) -0.0013(11)
O5 0.0112(14) 0.0102(13) 0.0168(15) 0.0017(11) -0.0035(11) -0.0004(11)
O6 0.0149(14) 0.0126(14) 0.0089(13) -0.0039(11) -0.0027(11) 0.0010(11)
O7 0.0122(14) 0.0165(14) 0.0066(13) -0.0016(11) -0.0026(11) -0.0001(11)
O8 0.0222(19) 0.079(3) 0.0171(18) -0.0133(19) 0.0020(14) -0.024(2)
O9 0.0298(19) 0.0304(18) 0.0134(16) -0.0019(14) -0.0013(14) 0.0107(15)
O10 0.0205(15) 0.0165(14) 0.0111(14) -0.0018(11) -0.0036(12) -0.0019(12)
O11 0.0114(14) 0.0106(14) 0.0272(17) 0.0031(12) -0.0046(12) -0.0022(11)
C1 0.0107(18) 0.0081(17) 0.0114(18) -0.0025(14) 0.0000(14) -0.0008(14)
C2 0.0113(18) 0.0068(16) 0.0139(19) -0.0014(14) -0.0025(15) -0.0027(14)

loop_
_atom_type_symbol
_atom_type_description
_atom_type_scat_dispersion_real
_atom_type_scat_dispersion_imag
_atom_type_scat_source
C C 0.0033 0.0016 'International Tables Vol C Tables 4.2.6.8 and 6.1.1.4'
H H 0.0000 0.0000 'International Tables Vol C Tables 4.2.6.8 and 6.1.1.4'
O O 0.0106 0.0060 'International Tables Vol C Tables 4.2.6.8 and 6.1.1.4'
P P 0.1023 0.0942 'International Tables Vol C Tables 4.2.6.8 and 6.1.1.4'
Fe Fe 0.3463 0.8444 'International Tables Vol C Tables 4.2.6.8 and 6.1.1.4'
U U -9.6767 9.6646 'International Tables Vol C Tables 4.2.6.8 and 6.1.1.4'

loop_
_geom_angle_atom_site_label_1
_geom_angle_atom_site_label_2
_geom_angle_atom_site_label_3
_geom_angle
_geom_angle_site_symmetry_1
_geom_angle_site_symmetry_3
O6 U1 O7 179.35(12) . .
O6 U1 O1 88.58(12) . .
O7 U1 O1 90.97(12) . .
O6 U1 O3 94.54(12) . 2_647
O7 U1 O3 85.81(12) . 2_647
O1 U1 O3 76.40(9) . 2_647
O6 U1 O2 93.16(12) . 2_547
O7 U1 O2 86.28(11) . 2_547
O1 U1 O2 76.07(9) . 2_547
O3 U1 O2 151.18(9) 2_647 2_547
O6 U1 O5 90.26(12) . 2_547
O7 U1 O5 89.86(12) . 2_547
O1 U1 O5 147.95(10) . 2_547
O3 U1 O5 135.58(10) 2_647 2_547
O2 U1 O5 72.01(10) 2_547 2_547
O6 U1 O11 89.25(12) . .
O7 U1 O11 91.37(12) . .
O1 U1 O11 147.69(10) . .
O3 U1 O11 71.64(10) 2_647 .
O2 U1 O11 136.24(10) 2_547 .
O5 U1 O11 64.29(10) 2_547 .
O8 Fe1 O8 180.0 2_566 .
O8 Fe1 O9 88.84(17) 2_566 2_566
O8 Fe1 O9 91.16(17) . 2_566
O8 Fe1 O9 91.16(17) 2_566 .
O8 Fe1 O9 88.84(17) . .
O9 Fe1 O9 180.00(19) 2_566 .
O8 Fe1 O10 90.52(14) 2_566 .
O8 Fe1 O10 89.48(14) . .
O9 Fe1 O10 92.02(12) 2_566 .
O9 Fe1 O10 87.98(12) . .
O8 Fe1 O10 89.48(14) 2_566 2_566
O8 Fe1 O10 90.52(14) . 2_566
O9 Fe1 O10 87.98(12) 2_566 2_566
O9 Fe1 O10 92.02(12) . 2_566
O10 Fe1 O10 180.0 . 2_566
O1 P1 O2 112.74(16) . .
O1 P1 O3 112.55(16) . .
O2 P1 O3 110.64(16) . .
O1 P1 C1 106.80(17) . .
O2 P1 C1 106.71(17) . .
O3 P1 C1 106.98(17) . .
P1 O1 U1 131.05(16) . .
P1 O2 U1 131.00(16) . 2_547
P1 O3 U1 139.66(16) . 2_647
C2 O5 U1 133.1(3) . 2_547
C2 C1 P1 108.7(3) . .
C2 C1 H1A 110.0 . .
P1 C1 H1A 110.0 . .
C2 C1 H1B 110.0 . .
P1 C1 H1B 110.0 . .
H1A C1 H1B 108.3 . .
O4 C2 O5 122.7(4) . .
O4 C2 C1 120.6(4) . .
O5 C2 C1 116.6(3) . .

loop_
_geom_bond_atom_site_label_1
_geom_bond_atom_site_label_2
_geom_bond_distance
_geom_bond_site_symmetry_2
U1 O6 1.776(3) .
U1 O7 1.780(3) .
U1 O1 2.338(3) .
U1 O3 2.343(3) 2_647
U1 O2 2.382(3) 2_547
U1 O5 2.412(3) 2_547
U1 O11 2.444(3) .
Fe1 O8 2.087(4) 2_566
Fe1 O8 2.088(4) .
Fe1 O9 2.119(3) 2_566
Fe1 O9 2.119(3) .
Fe1 O10 2.179(3) .
Fe1 O10 2.179(3) 2_566
P1 O1 1.529(3) .
P1 O2 1.533(3) .
P1 O3 1.534(3) .
P1 C1 1.802(4) .
O2 U1 2.382(3) 2_547
O3 U1 2.343(3) 2_647
O4 C2 1.243(5) .
O5 C2 1.279(5) .
O5 U1 2.412(3) 2_547
C1 C2 1.525(5) .
C1 H1A 0.9900 .
C1 H1B 0.9900 .
